data_2010486
loop_
_publ_author_name
'Whitaker, Claire R.'
'Romerosa, Antonio'
'Teixidor, Francesc'
'Rius, Jordi'

_publ_section_title
;
 Cs[CB~10~H~13~] at 293 K
;
_journal_issue 2
_journal_name_full 'Acta Crystallographica Section C'
_journal_page_first 188
_journal_page_last 190
_journal_paper_doi 10.1107/S0108270194008139
_journal_volume 51
_journal_year 1995
_chemical_formula_sum 'C H13 B10 Cs'
_chemical_formula_weight 266.11
_space_group_IT_number 14
_symmetry_cell_setting monoclinic
_symmetry_space_group_name_Hall '-P 2yab'
_symmetry_space_group_name_H-M 'P 1 21/a 1'
_atom_type_scat_source IntTabIV
_cell_angle_alpha 90.0
_cell_angle_beta 92.441(5)
_cell_angle_gamma 90.0
_cell_formula_units_Z 4
_cell_length_a 12.1620(10)
_cell_length_b 10.6470(10)
_cell_length_c 7.9850(10)
_cell_measurement_reflns_used 25
_cell_measurement_temperature 293
_cell_measurement_theta_max 20.70
_cell_measurement_theta_min 11.96
_cell_volume 1033.03(18)
_diffrn_measurement_device 'Enraf-Nonius CAD-4'
_diffrn_measurement_method \w
_diffrn_radiation_type MoK\a
_diffrn_radiation_wavelength 0.71073
_diffrn_reflns_av_R_equivalents 0.011
_diffrn_reflns_limit_h_max 14
_diffrn_reflns_limit_h_min 0
_diffrn_reflns_limit_k_max 13
_diffrn_reflns_limit_k_min 0
_diffrn_reflns_limit_l_max 9
_diffrn_reflns_limit_l_min -9
_diffrn_reflns_number 2188
_diffrn_reflns_theta_max 26.2
_diffrn_standards_decay_% -4.7%
_diffrn_standards_interval_time 60
_diffrn_standards_number 3
_exptl_absorpt_coefficient_mu 3.47
_exptl_absorpt_correction_T_max 0.9999
_exptl_absorpt_correction_T_min 0.5127
_exptl_absorpt_correction_type 'Empirical (\y scan)'
_exptl_crystal_colour colourless
_exptl_crystal_density_diffrn 1.71
_exptl_crystal_description 'rectangular block'
_exptl_crystal_size_max 0.37
_exptl_crystal_size_mid 0.35
_exptl_crystal_size_min 0.2
_refine_diff_density_max 0.447
_refine_diff_density_min -0.911
_refine_ls_extinction_method none
_refine_ls_goodness_of_fit_obs 2.47
_refine_ls_number_parameters 142
_refine_ls_number_reflns 1879
_refine_ls_R_factor_obs 0.042
_refine_ls_shift/esd_max 0.001
_refine_ls_structure_factor_coef F
_refine_ls_weighting_details 'w = 9.3387/[\s^2^(F) + 0.000176(F)^2^]'
_refine_ls_weighting_scheme calc
_refine_ls_wR_factor_obs 0.051
_reflns_number_observed 1879
_reflns_number_total 1978
_reflns_observed_criterion I>=2.5\sI
_cod_data_source_file na1091.cif
_cod_data_source_block na1091_structure_1_of_1
_cod_depositor_comments
;
 Adding the _atom_site_type_symbol data item.

 Antanas Vaitkus,
 2017-01-29

The following automatic conversions were performed:

'_refine_ls_weighting_scheme' value 'w = 9.3387/[\s^2^(F) +
0.000176(F)^2^]' was changed to 'calc'. New tag
'_refine_ls_weighting_details' was created. The value of the new tag
was set to 'w = 9.3387/[\s^2^(F) + 0.000176(F)^2^]'.

Automatic conversion script
Id: cif_fix_values 3143 2015-03-26 13:38:13Z robertas 
;
_cod_original_cell_volume 1033.1(3)
_cod_original_sg_symbol_H-M 'P 21/a'
_cod_original_formula_sum 'C1 H13 B10 Cs1'
_cod_database_code 2010486

loop_
_symmetry_equiv_pos_as_xyz
x,y,z
1/2+x,1/2-y,z
-x,-y,-z
1/2-x,1/2+y,-z

loop_
_atom_site_label
_atom_site_type_symbol
_atom_site_fract_x
_atom_site_fract_y
_atom_site_fract_z
_atom_site_U_iso_or_equiv
Cs Cs .51065(3) .24381(3) .15785(4) .0414
B1 B .2495(4) -.0280(5) .8123(7) .0322
B2 B .1615(4) -.0199(5) .6295(7) .0346
B3 B .1323(4) .0688(5) .8111(8) .0337
B4 B .2555(5) .1254(5) .9028(7) .0314
B5 B .3630(4) .0692(5) .7798(7) .0318
B6 B .3043(5) -.0197(5) .6061(7) .0332
C7 C .1246(4) .1338(5) .6194(7) .0358
B8 B .1745(5) .2254(6) .7683(8) .0314
B9 B .3267(5) .2286(5) .7691(8) .0334
B10 B .3582(5) .1342(6) .5796(8) .0377
B11 B .2195(5) .0899(6) .4917(7) .0405
H1 H .259(4) -.118(5) .896(7) 3.16
H2 H .110(4) -.088(5) .575(7) 3.40
H3 H .060(4) .059(5) .870(6) 3.32
H4 H .263(4) .140(5) 1.056(7) 3.08
H5 H .441(4) .041(5) .847(6) 3.08
H6 H .339(4) -.111(5) .560(6) 3.32
HC7 H .044(4) .153(5) .562(6) 3.55
H8 H .131(5) .283(5) .814(8) 3.00
H91 H .384(4) .313(5) .839(6) 3.16
H92 H .2595 .2850 .6976 3.16
H10 H .439(4) .165(5) .540(7) 3.71
H111 H .196(4) .093(5) .351(7) 4.03
H112 H .2866 .1964 .4920 4.03

loop_
_geom_angle_atom_site_label_1
_geom_angle_atom_site_label_2
_geom_angle_atom_site_label_3
_geom_angle
_geom_angle_publ_flag
B3 B1 B2 60.4(3) yes
B4 B1 B2 107.6(4) yes
B4 B1 B3 59.1(3) yes
B5 B1 B2 107.5(4) yes
B5 B1 B3 107.3(4) yes
B5 B1 B4 60.1(3) yes
B6 B1 B2 58.7(3) yes
B6 B1 B3 107.3(4) yes
B6 B1 B4 108.3(4) yes
B6 B1 B5 60.8(3) yes
B3 B2 B1 59.3(3) yes
B6 B2 B1 61.5(3) yes
B6 B2 B3 108.6(4) yes
C7 B2 B1 103.6(4) yes
C7 B2 B3 57.7(3) yes
C7 B2 B6 104.7(4) yes
B11 B2 B1 107.5(4) yes
B11 B2 B3 104.7(4) yes
B11 B2 B6 60.7(3) yes
B11 B2 C7 56.4(3) yes
B2 B3 B1 60.2(3) yes
B4 B3 B1 61.3(3) yes
B4 B3 B2 109.1(4) yes
C7 B3 B1 105.1(4) yes
C7 B3 B2 58.7(3) yes
C7 B3 B4 104.7(4) yes
B8 B3 B1 108.0(4) yes
B8 B3 B2 105.8(4) yes
B8 B3 B4 60.5(3) yes
B8 B3 C7 56.3(3) yes
B3 B4 B1 59.6(3) yes
B5 B4 B1 59.0(3) yes
B5 B4 B3 106.9(4) yes
B8 B4 B1 106.9(4) yes
B8 B4 B3 60.7(3) yes
B8 B4 B5 105.7(4) yes
B9 B4 B1 109.5(4) yes
B9 B4 B3 113.1(4) yes
B9 B4 B5 59.2(3) yes
B9 B4 B8 62.7(3) yes
B4 B5 B1 60.9(3) yes
B6 B5 B1 61.0(3) yes
B6 B5 B4 109.1(4) yes
B9 B5 B1 112.3(4) yes
B9 B5 B4 60.7(3) yes
B9 B5 B6 112.3(4) yes
B10 B5 B1 112.0(4) yes
B10 B5 B4 112.2(4) yes
B10 B5 B6 60.3(3) yes
B10 B5 B9 64.7(3) yes
B2 B6 B1 59.8(3) yes
B5 B6 B1 58.2(3) yes
B5 B6 B2 106.3(4) yes
B10 B6 B1 107.8(4) yes
B10 B6 B2 112.7(4) yes
B10 B6 B5 58.2(3) yes
B11 B6 B1 105.7(4) yes
B11 B6 B2 60.1(3) yes
B11 B6 B5 104.6(4) yes
B11 B6 B10 62.9(3) yes
B3 C7 B2 63.6(3) yes
B8 C7 B2 116.8(4) yes
B8 C7 B3 65.1(3) yes
B11 C7 B2 64.1(3) yes
B11 C7 B3 115.8(4) yes
B11 C7 B8 111.9(4) yes
B4 B8 B3 58.8(3) yes
C7 B8 B3 58.7(3) yes
C7 B8 B4 105.1(4) yes
B9 B8 B3 108.2(4) yes
B9 B8 B4 58.7(3) yes
B9 B8 C7 110.7(4) yes
B5 B9 B4 60.1(3) yes
B8 B9 B4 58.6(3) yes
B8 B9 B5 103.4(4) yes
B10 B9 B4 106.0(4) yes
B10 B9 B5 57.3(3) yes
B10 B9 B8 103.1(4) yes
B6 B10 B5 61.6(3) yes
B9 B10 B5 58.0(3) yes
B9 B10 B6 108.0(4) yes
B11 B10 B5 103.9(4) yes
B11 B10 B6 58.6(3) yes
B11 B10 B9 103.2(4) yes
B6 B11 B2 59.2(3) yes
C7 B11 B2 59.5(3) yes
C7 B11 B6 106.0(4) yes
B10 B11 B2 108.2(4) yes
B10 B11 B6 58.5(3) yes
B10 B11 C7 110.1(4) yes

loop_
_geom_bond_atom_site_label_1
_geom_bond_atom_site_label_2
_geom_bond_site_symmetry_1
_geom_bond_site_symmetry_2
_geom_bond_distance
_geom_bond_publ_flag
B2 B1 . . 1.775(8) yes
B3 B1 . . 1.758(7) yes
B4 B1 . . 1.786(7) yes
B5 B1 . . 1.753(7) yes
B6 B1 . . 1.805(8) yes
B3 B2 . . 1.778(8) yes
B6 B2 . . 1.755(7) yes
C7 B2 . . 1.698(7) yes
B11 B2 . . 1.772(8) yes
B4 B3 . . 1.747(8) yes
C7 B3 . . 1.679(8) yes
B8 B3 . . 1.782(8) yes
B5 B4 . . 1.772(8) yes
B8 B4 . . 1.780(8) yes
B9 B4 . . 1.782(8) yes
B6 B5 . . 1.802(8) yes
B9 B5 . . 1.754(8) yes
B10 B5 . . 1.741(8) yes
B10 B6 . . 1.780(8) yes
B11 B6 . . 1.783(9) yes
B8 C7 . . 1.635(8) yes
B11 C7 . . 1.640(8) yes
B9 B8 . . 1.852(8) yes
B10 B9 . . 1.870(9) yes
B11 B10 . . 1.860(8) yes
H1 B1 . . 1.17(5) no
H2 B2 . . 1.04(5) no
H3 B3 . . 1.02(5) no
H4 B4 . . 1.23(5) no
H5 B5 . . 1.11(5) no
H6 B6 . . 1.12(5) no
HC7 C7 . . 1.08(5) no
H8 B8 . . 0.89(5) no
H92 B8 . . 1.356(6) no
H91 B9 . . 1.25(5) no
H92 B9 . . 1.147(6) no
H10 B10 . . 1.10(5) no
H112 B10 . . 1.278(6) no
H111 B11 . . 1.15(6) no
H112 B11 . . 1.397(6) no
